data_1559525
loop_
_publ_author_name
'Maity, Dilip Kumar'
'Paul, Rakesh Kumar'
'Desiraju, Gautam R.'

_publ_section_title
;
 Drug-Drug Binary Solids of Nitrofurantoin and Trimethoprim: Crystal
 Engineering and Pharmaceutical Properties.
;
_journal_name_full 'Molecular pharmaceutics'
_journal_paper_doi 10.1021/acs.molpharmaceut.0c00090
_journal_year 2020
_chemical_formula_moiety 'C14 H19 N4 O3, C8 H5 N4 O5, C6 H6 N, 2(H2 O)'
_chemical_formula_sum 'C28 H34 N9 O10'
_chemical_formula_weight 656.37
_space_group_crystal_system triclinic
_space_group_IT_number 2
_space_group_name_Hall '-P 1'
_space_group_name_H-M_alt 'P -1'
_atom_sites_solution_hydrogens mixed
_audit_creation_method SHELXL-2017/1
_cell_angle_alpha 62.030(19)
_cell_angle_beta 71.22(2)
_cell_angle_gamma 74.36(3)
_cell_formula_units_Z 2
_cell_length_a 10.681(5)
_cell_length_b 12.768(6)
_cell_length_c 13.575(6)
_cell_measurement_reflns_used 250
_cell_measurement_temperature 293(2)
_cell_measurement_theta_max 0.9886
_cell_measurement_theta_min 0.9025
_cell_volume 1532.3(13)
_computing_structure_refinement 'SHELXL-2017/1 (Sheldrick, 2017)'
_diffrn_ambient_temperature 293(2)
_diffrn_measured_fraction_theta_full 0.989
_diffrn_measured_fraction_theta_max 0.986
_diffrn_measurement_device_type CCD
_diffrn_radiation_type MoK\a
_diffrn_radiation_wavelength 0.71073
_diffrn_reflns_av_R_equivalents 0.0770
_diffrn_reflns_av_unetI/netI 0.0869
_diffrn_reflns_Laue_measured_fraction_full 0.989
_diffrn_reflns_Laue_measured_fraction_max 0.986
_diffrn_reflns_limit_h_max 12
_diffrn_reflns_limit_h_min -13
_diffrn_reflns_limit_k_max 15
_diffrn_reflns_limit_k_min -15
_diffrn_reflns_limit_l_max 16
_diffrn_reflns_limit_l_min -16
_diffrn_reflns_number 9097
_diffrn_reflns_point_group_measured_fraction_full 0.989
_diffrn_reflns_point_group_measured_fraction_max 0.986
_diffrn_reflns_theta_full 25.242
_diffrn_reflns_theta_max 25.999
_diffrn_reflns_theta_min 1.745
_diffrn_source 'fine-focus sealed tube'
_exptl_absorpt_coefficient_mu 0.110
_exptl_crystal_colour Yellow
_exptl_crystal_density_diffrn 1.423
_exptl_crystal_description Block
_exptl_crystal_F_000 690
_exptl_crystal_size_max 0.4586
_exptl_crystal_size_mid 0.3586
_exptl_crystal_size_min 0.2584
_refine_diff_density_max 0.459
_refine_diff_density_min -0.345
_refine_diff_density_rms 0.073
_refine_ls_extinction_method none
_refine_ls_goodness_of_fit_ref 1.090
_refine_ls_hydrogen_treatment mixed
_refine_ls_matrix_type full
_refine_ls_number_parameters 447
_refine_ls_number_reflns 5939
_refine_ls_number_restraints 0
_refine_ls_restrained_S_all 1.090
_refine_ls_R_factor_all 0.0924
_refine_ls_R_factor_gt 0.0674
_refine_ls_shift/su_max 0.000
_refine_ls_shift/su_mean 0.000
_refine_ls_structure_factor_coef Fsqd
_refine_ls_weighting_details 'w=1/[\s^2^(Fo^2^)+(0.0879P)^2^+0.3828P] where P=(Fo^2^+2Fc^2^)/3'
_refine_ls_weighting_scheme calc
_refine_ls_wR_factor_gt 0.1783
_refine_ls_wR_factor_ref 0.2034
_reflns_Friedel_coverage 0.000
_reflns_number_gt 4324
_reflns_number_total 5939
_reflns_threshold_expression 'I > 2\s(I)'
_cod_data_source_file mp0c00090_si_002.cif
_cod_data_source_block DM8
_cod_original_cell_volume 1532.4(13)
_cod_database_code 1559525
_shelx_shelxl_version_number 2017/1
_shelx_space_group_comment
;
The symmetry employed for this shelxl refinement is uniquely defined
by the following loop, which should always be used as a source of
symmetry information in preference to the above space-group names.
They are only intended as comments.
;
_shelx_estimated_absorpt_t_min 0.9089
_shelx_estimated_absorpt_t_max 0.9876

loop_
_space_group_symop_operation_xyz
'x, y, z'
'-x, -y, -z'

loop_
_atom_site_label
_atom_site_type_symbol
_atom_site_fract_x
_atom_site_fract_y
_atom_site_fract_z
_atom_site_U_iso_or_equiv
_atom_site_adp_type
_atom_site_occupancy
_atom_site_site_symmetry_order
_atom_site_calc_flag
_atom_site_refinement_flags_posn
_atom_site_refinement_flags_adp
_atom_site_refinement_flags_occupancy
_atom_site_disorder_assembly
_atom_site_disorder_group
O1 O 0.56113(19) 0.85820(19) -0.21343(16) 0.0522(5) Uani 1 1 d . . . . .
O2 O 0.78926(19) 0.7074(2) -0.17964(17) 0.0546(5) Uani 1 1 d . . . . .
O3 O 0.7950(2) 0.5045(2) 0.00908(17) 0.0568(6) Uani 1 1 d . . . . .
N1 N 0.1677(2) 0.5538(2) 0.46902(17) 0.0373(5) Uani 1 1 d . . . . .
N2 N 0.3775(2) 0.6181(2) 0.40600(18) 0.0383(5) Uani 1 1 d . . . . .
N3 N 0.2498(2) 0.5856(2) 0.58797(19) 0.0483(6) Uani 1 1 d . . . . .
H3A H 0.178431 0.565658 0.640613 0.058 Uiso 1 1 calc R U . . .
H3B H 0.311712 0.605811 0.600584 0.058 Uiso 1 1 calc R U . . .
N4 N 0.0849(2) 0.5253(2) 0.3501(2) 0.0486(6) Uani 1 1 d . . . . .
H4A H 0.015814 0.503659 0.405009 0.058 Uiso 1 1 calc R U . . .
H4B H 0.090492 0.526142 0.285059 0.058 Uiso 1 1 calc R U . . .
C1 C 0.3007(2) 0.5908(2) 0.2752(2) 0.0343(5) Uani 1 1 d . . . . .
C2 C 0.1826(2) 0.5572(2) 0.3655(2) 0.0357(5) Uani 1 1 d . . . . .
C3 C 0.2643(2) 0.5853(2) 0.4873(2) 0.0349(5) Uani 1 1 d . . . . .
C4 C 0.3943(2) 0.6198(2) 0.3014(2) 0.0374(6) Uani 1 1 d . . . . .
H4 H 0.472797 0.641617 0.246469 0.045 Uiso 1 1 calc R U . . .
C5 C 0.3104(3) 0.5917(3) 0.1616(2) 0.0439(6) Uani 1 1 d . . . . .
H5A H 0.236482 0.647783 0.130373 0.053 Uiso 1 1 calc R U . . .
H5B H 0.298756 0.512789 0.175396 0.053 Uiso 1 1 calc R U . . .
C6 C 0.4384(3) 0.6243(3) 0.0716(2) 0.0392(6) Uani 1 1 d . . . . .
C7 C 0.5567(3) 0.5466(3) 0.0865(2) 0.0423(6) Uani 1 1 d . . . . .
H7 H 0.557669 0.475571 0.152537 0.051 Uiso 1 1 calc R U . . .
C8 C 0.6730(3) 0.5746(3) 0.0033(2) 0.0420(6) Uani 1 1 d . . . . .
C9 C 0.6719(3) 0.6813(3) -0.0963(2) 0.0425(6) Uani 1 1 d . . . . .
C10 C 0.5530(3) 0.7570(2) -0.1117(2) 0.0400(6) Uani 1 1 d . . . . .
C11 C 0.4364(3) 0.7294(3) -0.0273(2) 0.0404(6) Uani 1 1 d . . . . .
H11 H 0.356989 0.781518 -0.037168 0.049 Uiso 1 1 calc R U . . .
C12 C 0.4400(3) 0.9226(3) -0.2463(3) 0.0623(9) Uani 1 1 d . . . . .
H12A H 0.458728 0.990730 -0.318244 0.094 Uiso 1 1 calc R U . . .
H12B H 0.395846 0.871519 -0.254167 0.094 Uiso 1 1 calc R U . . .
H12C H 0.383349 0.949071 -0.188934 0.094 Uiso 1 1 calc R U . . .
C13 C 0.8541(3) 0.7858(4) -0.1705(3) 0.0701(10) Uani 1 1 d . . . . .
H13A H 0.934616 0.801527 -0.229620 0.105 Uiso 1 1 calc R U . . .
H13B H 0.795610 0.859772 -0.178942 0.105 Uiso 1 1 calc R U . . .
H13C H 0.875562 0.748795 -0.096872 0.105 Uiso 1 1 calc R U . . .
C14 C 0.8000(3) 0.3918(3) 0.1055(3) 0.0607(8) Uani 1 1 d . . . . .
H14A H 0.890131 0.351179 0.099989 0.091 Uiso 1 1 calc R U . . .
H14B H 0.770308 0.404067 0.174473 0.091 Uiso 1 1 calc R U . . .
H14C H 0.743020 0.344056 0.107108 0.091 Uiso 1 1 calc R U . . .
O4 O 0.57546(19) 0.3290(2) 0.35942(17) 0.0522(5) Uani 1 1 d . . . . .
O5 O 0.2546(2) 0.2616(2) 0.68956(18) 0.0669(7) Uani 1 1 d . . . . .
O6 O -0.06162(18) 0.14630(17) 0.44269(16) 0.0420(4) Uani 1 1 d . . . . .
O7 O -0.1846(2) 0.1103(2) 0.3258(2) 0.0652(6) Uani 1 1 d . . . . .
O8 O -0.3468(2) 0.0439(2) 0.4752(2) 0.0623(6) Uani 1 1 d . . . . .
N5 N 0.4398(2) 0.3046(2) 0.53720(19) 0.0435(5) Uani 1 1 d . . . . .
N6 N 0.2655(2) 0.2471(2) 0.52413(19) 0.0444(6) Uani 1 1 d . . . . .
N7 N 0.1441(2) 0.2127(2) 0.55877(19) 0.0428(5) Uani 1 1 d . . . . .
N8 N -0.2410(2) 0.0863(2) 0.4266(2) 0.0482(6) Uani 1 1 d . . . . .
C15 C 0.3623(3) 0.2615(3) 0.4176(2) 0.0409(6) Uani 1 1 d . . . . .
H15A H 0.327181 0.321572 0.352030 0.049 Uiso 1 1 calc R U . . .
H15B H 0.392546 0.186549 0.409622 0.049 Uiso 1 1 calc R U . . .
C16 C 0.4716(3) 0.3023(2) 0.4333(2) 0.0395(6) Uani 1 1 d . . . . .
C17 C 0.3162(3) 0.2700(3) 0.5935(2) 0.0445(6) Uani 1 1 d . . . . .
C18 C 0.1037(3) 0.1971(3) 0.4881(3) 0.0428(6) Uani 1 1 d . . . . .
C19 C -0.0240(3) 0.1568(2) 0.5244(2) 0.0415(6) Uani 1 1 d . . . . .
C20 C -0.1191(3) 0.1241(3) 0.6239(3) 0.0520(7) Uani 1 1 d . . . . .
H20 H -0.117176 0.123858 0.691998 0.062 Uiso 1 1 calc R U . . .
C21 C -0.2211(3) 0.0907(3) 0.6044(3) 0.0517(7) Uani 1 1 d . . . . .
H21 H -0.299352 0.063569 0.656536 0.062 Uiso 1 1 calc R U . . .
C22 C -0.1815(3) 0.1064(2) 0.4945(2) 0.0423(6) Uani 1 1 d . . . . .
O2W O -0.0097(3) 0.4980(4) 0.1946(3) 0.0960(10) Uani 1 1 d G . . . .
H2WA H -0.071668 0.555599 0.173788 0.144 Uiso 1 1 d G U . . .
H2WB H 0.052674 0.499686 0.136325 0.144 Uiso 1 1 d G U . . .
C24 C 0.0001(5) 0.1044(8) 0.9090(7) 0.119(2) Uani 1 1 d . . . . .
C23 C -0.0464(5) 0.1005(8) 1.0180(9) 0.132(3) Uani 1 1 d . . . . .
H23 H -0.077220 0.170850 1.028331 0.159 Uiso 1 1 calc R U . . .
C25 C 0.0464(5) 0.0090(9) 0.8890(8) 0.134(3) Uani 1 1 d . . . . .
H25 H 0.078262 0.014771 0.814518 0.161 Uiso 1 1 calc R U . . .
C27 C 0.4960(10) 1.0839(6) -0.1090(5) 0.127(2) Uani 1 1 d . . . . .
H27 H 0.489138 1.140006 -0.182665 0.153 Uiso 1 1 calc R U . . .
C26 C 0.3865(8) 1.0385(6) -0.0289(7) 0.118(2) Uani 1 1 d . . . . .
C28 C 0.6130(9) 1.0464(6) -0.0801(6) 0.125(2) Uani 1 1 d . . . . .
H28 H 0.690400 1.076322 -0.131367 0.150 Uiso 1 1 calc R U . . .
N9 N -0.0115(9) 0.1934(10) 0.8335(10) 0.128(4) Uani 0.5 1 d . . P . .
H9A H 0.009844 0.196747 0.765429 0.154 Uiso 0.5 1 calc R U P . .
H9B H -0.041776 0.257864 0.843944 0.154 Uiso 0.5 1 calc R U P . .
N10 N 0.2882(10) 1.0763(8) -0.0502(8) 0.100(3) Uani 0.5 1 d . . P . .
H10A H 0.282065 1.133270 -0.116339 0.120 Uiso 0.5 1 calc R U P . .
H10B H 0.217491 1.048912 -0.000643 0.120 Uiso 0.5 1 calc R U P . .
O1W O -0.2424(4) 0.6499(3) 0.1596(3) 0.1115(12) Uani 1 1 d G . . . .
H1WA H -0.248580 0.674783 0.209380 0.167 Uiso 1 1 d G U . . .
H1WB H -0.269032 0.707404 0.102161 0.167 Uiso 1 1 d G U . . .
H18 H 0.152(3) 0.217(3) 0.410(3) 0.059(9) Uiso 1 1 d . . . . .
H2 H 0.441(3) 0.639(3) 0.421(3) 0.063(10) Uiso 1 1 d . . . . .

loop_
_atom_site_aniso_label
_atom_site_aniso_U_11
_atom_site_aniso_U_22
_atom_site_aniso_U_33
_atom_site_aniso_U_23
_atom_site_aniso_U_13
_atom_site_aniso_U_12
O1 0.0442(11) 0.0622(13) 0.0379(11) -0.0105(9) -0.0074(9) -0.0109(10)
O2 0.0405(11) 0.0718(14) 0.0385(11) -0.0223(10) 0.0091(8) -0.0119(10)
O3 0.0433(11) 0.0622(13) 0.0453(12) -0.0205(10) -0.0021(9) 0.0086(10)
N1 0.0344(11) 0.0493(13) 0.0314(11) -0.0209(9) 0.0005(9) -0.0129(10)
N2 0.0331(11) 0.0518(13) 0.0350(12) -0.0226(10) -0.0010(9) -0.0132(10)
N3 0.0457(13) 0.0741(17) 0.0353(12) -0.0291(11) 0.0018(10) -0.0256(12)
N4 0.0385(12) 0.0824(18) 0.0352(12) -0.0319(12) 0.0055(9) -0.0273(12)
C1 0.0295(12) 0.0422(13) 0.0298(12) -0.0177(10) 0.0007(10) -0.0072(10)
C2 0.0314(12) 0.0441(14) 0.0322(13) -0.0186(11) -0.0013(10) -0.0086(11)
C3 0.0338(12) 0.0413(13) 0.0308(13) -0.0174(10) -0.0027(10) -0.0086(11)
C4 0.0318(12) 0.0457(14) 0.0345(13) -0.0203(11) 0.0013(10) -0.0096(11)
C5 0.0365(14) 0.0669(18) 0.0325(14) -0.0255(12) 0.0004(11) -0.0151(13)
C6 0.0374(13) 0.0578(16) 0.0295(13) -0.0254(12) 0.0012(10) -0.0146(12)
C7 0.0426(15) 0.0528(16) 0.0303(13) -0.0193(11) 0.0000(11) -0.0115(13)
C8 0.0381(14) 0.0520(16) 0.0350(14) -0.0235(12) -0.0030(11) -0.0017(12)
C9 0.0398(14) 0.0572(16) 0.0291(13) -0.0222(12) 0.0041(11) -0.0119(13)
C10 0.0394(14) 0.0505(15) 0.0292(13) -0.0172(11) -0.0020(11) -0.0112(12)
C11 0.0339(13) 0.0559(16) 0.0352(14) -0.0243(12) -0.0039(10) -0.0071(12)
C12 0.0563(19) 0.068(2) 0.0473(18) -0.0115(15) -0.0150(15) -0.0050(16)
C13 0.0475(18) 0.090(3) 0.059(2) -0.0192(18) 0.0001(15) -0.0261(18)
C14 0.0538(18) 0.059(2) 0.060(2) -0.0220(16) -0.0171(15) 0.0061(15)
O4 0.0435(11) 0.0729(14) 0.0453(12) -0.0282(10) 0.0007(9) -0.0227(10)
O5 0.0635(14) 0.111(2) 0.0427(12) -0.0429(13) 0.0060(10) -0.0385(14)
O6 0.0373(10) 0.0507(11) 0.0425(10) -0.0217(8) -0.0062(8) -0.0124(8)
O7 0.0589(14) 0.0946(18) 0.0541(14) -0.0380(13) -0.0103(11) -0.0190(13)
O8 0.0528(13) 0.0696(15) 0.0689(15) -0.0210(11) -0.0184(11) -0.0253(11)
N5 0.0424(12) 0.0549(14) 0.0405(13) -0.0229(10) -0.0064(10) -0.0161(11)
N6 0.0381(12) 0.0639(15) 0.0409(13) -0.0284(11) -0.0004(10) -0.0202(11)
N7 0.0381(12) 0.0516(13) 0.0422(13) -0.0219(10) -0.0038(10) -0.0143(10)
N8 0.0429(13) 0.0488(14) 0.0570(16) -0.0202(11) -0.0175(12) -0.0093(11)
C15 0.0391(14) 0.0512(15) 0.0365(14) -0.0229(12) -0.0032(11) -0.0109(12)
C16 0.0390(14) 0.0419(14) 0.0396(14) -0.0170(11) -0.0101(11) -0.0074(11)
C17 0.0427(15) 0.0561(17) 0.0392(15) -0.0225(12) -0.0059(12) -0.0131(13)
C18 0.0383(14) 0.0498(16) 0.0437(16) -0.0221(12) -0.0046(12) -0.0127(12)
C19 0.0397(14) 0.0448(15) 0.0435(15) -0.0191(12) -0.0108(12) -0.0084(12)
C20 0.0468(16) 0.071(2) 0.0385(16) -0.0207(14) -0.0059(12) -0.0189(15)
C21 0.0402(15) 0.0668(19) 0.0458(17) -0.0199(14) -0.0021(12) -0.0207(14)
C22 0.0336(13) 0.0466(15) 0.0462(16) -0.0174(12) -0.0077(11) -0.0105(12)
O2W 0.0611(16) 0.172(3) 0.096(2) -0.101(2) -0.0084(15) -0.0052(18)
C24 0.061(3) 0.146(6) 0.139(6) -0.060(5) -0.026(3) 0.006(4)
C23 0.068(3) 0.162(7) 0.231(9) -0.145(7) -0.059(5) 0.035(4)
C25 0.053(3) 0.205(8) 0.199(7) -0.148(7) -0.048(4) 0.043(4)
C27 0.203(8) 0.089(4) 0.079(4) -0.048(3) 0.018(5) -0.045(5)
C26 0.145(6) 0.101(4) 0.126(6) -0.077(4) -0.023(5) 0.002(4)
C28 0.187(7) 0.094(4) 0.093(5) -0.057(4) 0.013(5) -0.040(5)
N9 0.078(6) 0.117(8) 0.127(8) -0.022(6) 0.002(5) -0.008(6)
N10 0.097(6) 0.101(7) 0.097(6) -0.043(5) -0.018(5) -0.008(5)
O1W 0.158(3) 0.105(3) 0.106(3) -0.067(2) -0.069(2) 0.019(2)

loop_
_atom_type_symbol
_atom_type_description
_atom_type_scat_dispersion_real
_atom_type_scat_dispersion_imag
_atom_type_scat_source
C C 0.0030 0.0020 'International Tables Vol C Tables 4.2.6.8 and 6.1.1.4'
H H 0.0000 0.0000 'International Tables Vol C Tables 4.2.6.8 and 6.1.1.4'
N N 0.0060 0.0030 'International Tables Vol C Tables 4.2.6.8 and 6.1.1.4'
O O 0.0110 0.0060 'International Tables Vol C Tables 4.2.6.8 and 6.1.1.4'

loop_
_geom_angle_atom_site_label_1
_geom_angle_atom_site_label_2
_geom_angle_atom_site_label_3
_geom_angle
_geom_angle_site_symmetry_1
_geom_angle_site_symmetry_3
_geom_angle_publ_flag
C10 O1 C12 117.3(2) . . ?
C9 O2 C13 112.2(2) . . ?
C8 O3 C14 117.2(2) . . ?
C3 N1 C2 118.5(2) . . ?
C3 N2 C4 119.6(2) . . ?
C3 N2 H2 120(2) . . ?
C4 N2 H2 120(2) . . ?
C3 N3 H3A 120.0 . . ?
C3 N3 H3B 120.0 . . ?
H3A N3 H3B 120.0 . . ?
C2 N4 H4A 120.0 . . ?
C2 N4 H4B 120.0 . . ?
H4A N4 H4B 120.0 . . ?
C4 C1 C2 115.4(2) . . ?
C4 C1 C5 125.5(2) . . ?
C2 C1 C5 119.1(2) . . ?
N4 C2 N1 117.0(2) . . ?
N4 C2 C1 120.7(2) . . ?
N1 C2 C1 122.2(2) . . ?
N3 C3 N1 119.3(2) . . ?
N3 C3 N2 118.4(2) . . ?
N1 C3 N2 122.2(2) . . ?
C1 C4 N2 122.0(2) . . ?
C1 C4 H4 119.0 . . ?
N2 C4 H4 119.0 . . ?
C1 C5 C6 116.5(2) . . ?
C1 C5 H5A 108.2 . . ?
C6 C5 H5A 108.2 . . ?
C1 C5 H5B 108.2 . . ?
C6 C5 H5B 108.2 . . ?
H5A C5 H5B 107.3 . . ?
C11 C6 C7 120.1(2) . . ?
C11 C6 C5 120.0(3) . . ?
C7 C6 C5 119.9(2) . . ?
C8 C7 C6 120.0(3) . . ?
C8 C7 H7 120.0 . . ?
C6 C7 H7 120.0 . . ?
O3 C8 C7 124.9(3) . . ?
O3 C8 C9 115.0(2) . . ?
C7 C8 C9 120.2(3) . . ?
C10 C9 O2 121.1(2) . . ?
C10 C9 C8 119.5(2) . . ?
O2 C9 C8 119.4(3) . . ?
O1 C10 C9 115.3(2) . . ?
O1 C10 C11 124.4(3) . . ?
C9 C10 C11 120.3(2) . . ?
C6 C11 C10 119.9(3) . . ?
C6 C11 H11 120.0 . . ?
C10 C11 H11 120.0 . . ?
O1 C12 H12A 109.5 . . ?
O1 C12 H12B 109.5 . . ?
H12A C12 H12B 109.5 . . ?
O1 C12 H12C 109.5 . . ?
H12A C12 H12C 109.5 . . ?
H12B C12 H12C 109.5 . . ?
O2 C13 H13A 109.5 . . ?
O2 C13 H13B 109.5 . . ?
H13A C13 H13B 109.5 . . ?
O2 C13 H13C 109.5 . . ?
H13A C13 H13C 109.5 . . ?
H13B C13 H13C 109.5 . . ?
O3 C14 H14A 109.5 . . ?
O3 C14 H14B 109.5 . . ?
H14A C14 H14B 109.5 . . ?
O3 C14 H14C 109.5 . . ?
H14A C14 H14C 109.5 . . ?
H14B C14 H14C 109.5 . . ?
C22 O6 C19 105.4(2) . . ?
C16 N5 C17 108.2(2) . . ?
N7 N6 C17 122.0(2) . . ?
N7 N6 C15 127.7(2) . . ?
C17 N6 C15 110.3(2) . . ?
C18 N7 N6 117.8(2) . . ?
O7 N8 O8 124.8(2) . . ?
O7 N8 C22 118.9(2) . . ?
O8 N8 C22 116.3(3) . . ?
N6 C15 C16 100.3(2) . . ?
N6 C15 H15A 111.7 . . ?
C16 C15 H15A 111.7 . . ?
N6 C15 H15B 111.7 . . ?
C16 C15 H15B 111.7 . . ?
H15A C15 H15B 109.5 . . ?
O4 C16 N5 126.0(2) . . ?
O4 C16 C15 122.9(2) . . ?
N5 C16 C15 111.1(2) . . ?
O5 C17 N5 126.9(3) . . ?
O5 C17 N6 123.1(3) . . ?
N5 C17 N6 109.9(2) . . ?
N7 C18 C19 118.9(3) . . ?
N7 C18 H18 122(2) . . ?
C19 C18 H18 119(2) . . ?
C20 C19 O6 109.9(2) . . ?
C20 C19 C18 134.9(3) . . ?
O6 C19 C18 115.2(2) . . ?
C19 C20 C21 107.1(3) . . ?
C19 C20 H20 126.5 . . ?
C21 C20 H20 126.5 . . ?
C22 C21 C20 105.4(2) . . ?
C22 C21 H21 127.3 . . ?
C20 C21 H21 127.3 . . ?
C21 C22 O6 112.2(2) . . ?
C21 C22 N8 131.6(3) . . ?
O6 C22 N8 116.1(2) . . ?
H2WA O2W H2WB 109.5 . . ?
N9 C24 C25 117.8(12) . . ?
N9 C24 C23 118.6(11) . . ?
C25 C24 C23 123.3(8) . . ?
C25 C23 C24 119.1(6) 2_557 . ?
C25 C23 H23 120.5 2_557 . ?
C24 C23 H23 120.5 . . ?
C24 C25 C23 117.6(7) . 2_557 ?
C24 C25 H25 121.2 . . ?
C23 C25 H25 121.2 2_557 . ?
C28 C27 C26 118.6(8) . . ?
C28 C27 H27 120.7 . . ?
C26 C27 H27 120.7 . . ?
N10 C26 C27 118.4(11) . . ?
N10 C26 C28 116.4(10) . 2_675 ?
C27 C26 C28 125.0(8) . 2_675 ?
C27 C28 C26 116.4(8) . 2_675 ?
C27 C28 H28 121.8 . . ?
C26 C28 H28 121.8 2_675 . ?
C24 N9 H9A 120.0 . . ?
C24 N9 H9B 120.0 . . ?
H9A N9 H9B 120.0 . . ?
C26 N10 H10A 120.0 . . ?
C26 N10 H10B 120.0 . . ?
H10A N10 H10B 120.0 . . ?
H1WA O1W H1WB 109.5 . . ?

loop_
_geom_bond_atom_site_label_1
_geom_bond_atom_site_label_2
_geom_bond_distance
_geom_bond_site_symmetry_2
_geom_bond_publ_flag
O1 C10 1.376(3) . ?
O1 C12 1.415(4) . ?
O2 C9 1.386(3) . ?
O2 C13 1.429(4) . ?
O3 C8 1.370(3) . ?
O3 C14 1.422(4) . ?
N1 C3 1.330(3) . ?
N1 C2 1.344(3) . ?
N2 C3 1.355(3) . ?
N2 C4 1.363(3) . ?
N2 H2 0.90(4) . ?
N3 C3 1.327(3) . ?
N3 H3A 0.8600 . ?
N3 H3B 0.8600 . ?
N4 C2 1.322(3) . ?
N4 H4A 0.8600 . ?
N4 H4B 0.8600 . ?
C1 C4 1.348(4) . ?
C1 C2 1.442(3) . ?
C1 C5 1.507(3) . ?
C4 H4 0.9300 . ?
C5 C6 1.514(3) . ?
C5 H5A 0.9700 . ?
C5 H5B 0.9700 . ?
C6 C11 1.385(4) . ?
C6 C7 1.386(4) . ?
C7 C8 1.380(4) . ?
C7 H7 0.9300 . ?
C8 C9 1.399(4) . ?
C9 C10 1.382(4) . ?
C10 C11 1.388(4) . ?
C11 H11 0.9300 . ?
C12 H12A 0.9600 . ?
C12 H12B 0.9600 . ?
C12 H12C 0.9600 . ?
C13 H13A 0.9600 . ?
C13 H13B 0.9600 . ?
C13 H13C 0.9600 . ?
C14 H14A 0.9600 . ?
C14 H14B 0.9600 . ?
C14 H14C 0.9600 . ?
O4 C16 1.233(3) . ?
O5 C17 1.224(3) . ?
O6 C22 1.353(3) . ?
O6 C19 1.366(3) . ?
O7 N8 1.227(3) . ?
O8 N8 1.233(3) . ?
N5 C16 1.353(3) . ?
N5 C17 1.367(4) . ?
N6 N7 1.348(3) . ?
N6 C17 1.392(3) . ?
N6 C15 1.443(3) . ?
N7 C18 1.279(4) . ?
N8 C22 1.417(4) . ?
C15 C16 1.507(4) . ?
C15 H15A 0.9700 . ?
C15 H15B 0.9700 . ?
C18 C19 1.441(4) . ?
C18 H18 0.96(3) . ?
C19 C20 1.359(4) . ?
C20 C21 1.407(4) . ?
C20 H20 0.9300 . ?
C21 C22 1.343(4) . ?
C21 H21 0.9300 . ?
O2W H2WA 0.8500 . ?
O2W H2WB 0.8500 . ?
C24 N9 1.127(10) . ?
C24 C25 1.304(10) . ?
C24 C23 1.382(9) . ?
C23 C25 1.376(10) 2_557 ?
C23 H23 0.9300 . ?
C25 H25 0.9300 . ?
C27 C28 1.328(10) . ?
C27 C26 1.357(9) . ?
C27 H27 0.9300 . ?
C26 N10 1.101(9) . ?
C26 C28 1.364(9) 2_675 ?
C28 H28 0.9300 . ?
N9 H9A 0.8600 . ?
N9 H9B 0.8600 . ?
N10 H10A 0.8600 . ?
N10 H10B 0.8600 . ?
O1W H1WA 0.8500 . ?
O1W H1WB 0.8500 . ?

loop_
_geom_torsion_atom_site_label_1
_geom_torsion_atom_site_label_2
_geom_torsion_atom_site_label_3
_geom_torsion_atom_site_label_4
_geom_torsion
_geom_torsion_site_symmetry_1
_geom_torsion_site_symmetry_2
_geom_torsion_site_symmetry_3
_geom_torsion_site_symmetry_4
_geom_torsion_publ_flag
C3 N1 C2 N4 179.9(2) . . . . ?
C3 N1 C2 C1 1.5(4) . . . . ?
C4 C1 C2 N4 -179.0(3) . . . . ?
C5 C1 C2 N4 1.3(4) . . . . ?
C4 C1 C2 N1 -0.7(4) . . . . ?
C5 C1 C2 N1 179.7(2) . . . . ?
C2 N1 C3 N3 178.2(2) . . . . ?
C2 N1 C3 N2 -1.3(4) . . . . ?
C4 N2 C3 N3 -179.3(2) . . . . ?
C4 N2 C3 N1 0.2(4) . . . . ?
C2 C1 C4 N2 -0.4(4) . . . . ?
C5 C1 C4 N2 179.2(2) . . . . ?
C3 N2 C4 C1 0.7(4) . . . . ?
C4 C1 C5 C6 2.1(4) . . . . ?
C2 C1 C5 C6 -178.3(2) . . . . ?
C1 C5 C6 C11 -113.4(3) . . . . ?
C1 C5 C6 C7 68.9(3) . . . . ?
C11 C6 C7 C8 0.7(4) . . . . ?
C5 C6 C7 C8 178.4(2) . . . . ?
C14 O3 C8 C7 3.4(4) . . . . ?
C14 O3 C8 C9 -176.5(3) . . . . ?
C6 C7 C8 O3 -179.9(2) . . . . ?
C6 C7 C8 C9 -0.1(4) . . . . ?
C13 O2 C9 C10 84.7(3) . . . . ?
C13 O2 C9 C8 -97.5(3) . . . . ?
O3 C8 C9 C10 178.5(2) . . . . ?
C7 C8 C9 C10 -1.4(4) . . . . ?
O3 C8 C9 O2 0.6(4) . . . . ?
C7 C8 C9 O2 -179.2(2) . . . . ?
C12 O1 C10 C9 164.6(3) . . . . ?
C12 O1 C10 C11 -15.9(4) . . . . ?
O2 C9 C10 O1 -0.6(4) . . . . ?
C8 C9 C10 O1 -178.4(2) . . . . ?
O2 C9 C10 C11 180.0(2) . . . . ?
C8 C9 C10 C11 2.2(4) . . . . ?
C7 C6 C11 C10 0.1(4) . . . . ?
C5 C6 C11 C10 -177.6(2) . . . . ?
O1 C10 C11 C6 179.1(2) . . . . ?
C9 C10 C11 C6 -1.5(4) . . . . ?
C17 N6 N7 C18 177.9(3) . . . . ?
C15 N6 N7 C18 -4.6(4) . . . . ?
N7 N6 C15 C16 179.3(3) . . . . ?
C17 N6 C15 C16 -3.0(3) . . . . ?
C17 N5 C16 O4 179.5(3) . . . . ?
C17 N5 C16 C15 -0.8(3) . . . . ?
N6 C15 C16 O4 -178.0(3) . . . . ?
N6 C15 C16 N5 2.3(3) . . . . ?
C16 N5 C17 O5 -179.8(3) . . . . ?
C16 N5 C17 N6 -1.2(3) . . . . ?
N7 N6 C17 O5 -0.6(5) . . . . ?
C15 N6 C17 O5 -178.5(3) . . . . ?
N7 N6 C17 N5 -179.3(2) . . . . ?
C15 N6 C17 N5 2.8(3) . . . . ?
N6 N7 C18 C19 178.2(2) . . . . ?
C22 O6 C19 C20 0.0(3) . . . . ?
C22 O6 C19 C18 179.2(2) . . . . ?
N7 C18 C19 C20 -3.1(5) . . . . ?
N7 C18 C19 O6 177.9(2) . . . . ?
O6 C19 C20 C21 0.3(3) . . . . ?
C18 C19 C20 C21 -178.7(3) . . . . ?
C19 C20 C21 C22 -0.5(4) . . . . ?
C20 C21 C22 O6 0.5(3) . . . . ?
C20 C21 C22 N8 178.9(3) . . . . ?
C19 O6 C22 C21 -0.3(3) . . . . ?
C19 O6 C22 N8 -179.0(2) . . . . ?
O7 N8 C22 C21 178.7(3) . . . . ?
O8 N8 C22 C21 -2.1(5) . . . . ?
O7 N8 C22 O6 -3.0(4) . . . . ?
O8 N8 C22 O6 176.3(2) . . . . ?
N9 C24 C23 C25 172.8(8) . . . 2_557 ?
C25 C24 C23 C25 -1.0(10) . . . 2_557 ?
N9 C24 C25 C23 -172.9(8) . . . 2_557 ?
C23 C24 C25 C23 1.0(10) . . . 2_557 ?
C28 C27 C26 N10 173.8(8) . . . . ?
C28 C27 C26 C28 -1.9(10) . . . 2_675 ?
C26 C27 C28 C26 1.7(10) . . . 2_675 ?
